data_4329288
loop_
_publ_author_name
'Guddekoppa S. Ananthnag'
'Seema Kuntavalli'
'Joel T. Mague'
'Maravanji S. Balakrishna'

_publ_section_title
;
 Resorcinol Based Acyclic Dimeric and Cyclic Di- and Tetrameric
 Cyclodiphosphazanes: Synthesis, Structural Studies, and Transition Metal
 Complexes
;
_journal_name_full 'Inorganic Chemistry'
_journal_page_first 5919
_journal_page_last 5930
_journal_paper_doi 10.1021/ic300541n
_journal_volume 51
_journal_year 2012
_chemical_formula_moiety 'C28 H44 N4 O4 P4'
_chemical_formula_sum 'C28 H44 N4 O4 P4'
_chemical_formula_weight 624.55
_chemical_name_systematic
; 
 ? 
;
_space_group_IT_number 14
_symmetry_cell_setting monoclinic
_symmetry_space_group_name_Hall '-P 2yn'
_symmetry_space_group_name_H-M 'P 1 21/n 1'
_atom_sites_solution_hydrogens geom
_atom_sites_solution_primary direct
_atom_sites_solution_secondary difmap
_audit_creation_method SHELXL-97
_cell_angle_alpha 90.00
_cell_angle_beta 103.199(1)
_cell_angle_gamma 90.00
_cell_formula_units_Z 4
_cell_length_a 18.0803(18)
_cell_length_b 10.1715(10)
_cell_length_c 18.0946(18)
_cell_measurement_reflns_used 9908
_cell_measurement_temperature 195(2)
_cell_measurement_theta_max 29.12
_cell_measurement_theta_min 2.87
_cell_volume 3239.8(6)
_computing_cell_refinement 'Bruker SAINT (Bruker-AXS 2009a)'
_computing_data_collection 'Bruker APEX2 (Bruker-AXS, 2009)'
_computing_data_reduction 'Bruker SAINT (Bruker-AXS 2009a)'
_computing_molecular_graphics 'Bruker SHELXTL(Bruker-AXS 2008)'
_computing_publication_material 'Bruker SHELXTL(Bruker-AXS 2008)'
_computing_structure_refinement 'SHELXL (Sheldrick, 2008)'
_computing_structure_solution 'SHELXS (Sheldrick, 2008)'
_diffrn_ambient_temperature 195(2)
_diffrn_measured_fraction_theta_full 0.995
_diffrn_measured_fraction_theta_max 0.995
_diffrn_measurement_device_type 'Bruker Smart APEX CCD'
_diffrn_measurement_method '\f and \w scans'
_diffrn_radiation_monochromator graphite
_diffrn_radiation_source 'fine-focus sealed tube'
_diffrn_radiation_type MoK\a
_diffrn_radiation_wavelength 0.71073
_diffrn_reflns_av_R_equivalents 0.0571
_diffrn_reflns_av_sigmaI/netI 0.0454
_diffrn_reflns_limit_h_max 23
_diffrn_reflns_limit_h_min -24
_diffrn_reflns_limit_k_max 13
_diffrn_reflns_limit_k_min -13
_diffrn_reflns_limit_l_max 24
_diffrn_reflns_limit_l_min -24
_diffrn_reflns_number 56836
_diffrn_reflns_theta_full 28.75
_diffrn_reflns_theta_max 28.75
_diffrn_reflns_theta_min 2.00
_exptl_absorpt_coefficient_mu 0.271
_exptl_absorpt_correction_T_max 0.9477
_exptl_absorpt_correction_T_min 0.9158
_exptl_absorpt_correction_type multi-scan
_exptl_absorpt_process_details 'SADABS (Sheldrick, 2008a)'
_exptl_crystal_colour colourless
_exptl_crystal_density_diffrn 1.280
_exptl_crystal_description Block
_exptl_crystal_F_000 1328
_exptl_crystal_size_max 0.33
_exptl_crystal_size_mid 0.20
_exptl_crystal_size_min 0.20
_refine_diff_density_max 0.641
_refine_diff_density_min -0.586
_refine_diff_density_rms 0.099
_refine_ls_extinction_coef 0.0025(6)
_refine_ls_extinction_expression Fc^*^=kFc[1+0.001xFc^2^\l^3^/sin(2\q)]^-1/4^
_refine_ls_extinction_method SHELXL
_refine_ls_goodness_of_fit_ref 1.055
_refine_ls_hydrogen_treatment constr
_refine_ls_matrix_type full
_refine_ls_number_parameters 400
_refine_ls_number_reflns 8368
_refine_ls_number_restraints 0
_refine_ls_restrained_S_all 1.055
_refine_ls_R_factor_all 0.0782
_refine_ls_R_factor_gt 0.0668
_refine_ls_shift/su_max 0.001
_refine_ls_shift/su_mean 0.000
_refine_ls_structure_factor_coef Fsqd
_refine_ls_weighting_details 'calc w=1/[\s^2^(Fo^2^)+(0.1321P)^2^+1.6711P] where P=(Fo^2^+2Fc^2^)/3'
_refine_ls_weighting_scheme calc
_refine_ls_wR_factor_gt 0.1930
_refine_ls_wR_factor_ref 0.2083
_reflns_number_gt 7055
_reflns_number_total 8368
_reflns_threshold_expression >2sigma(I)
_cod_data_source_file ic300541n_si_002_7.cif
_cod_data_source_block msb466_1_0m
_cod_database_code 4329288

loop_
_symmetry_equiv_pos_as_xyz
'x, y, z'
'-x+1/2, y+1/2, -z+1/2'
'-x, -y, -z'
'x-1/2, -y-1/2, z-1/2'

loop_
_atom_site_label
_atom_site_type_symbol
_atom_site_fract_x
_atom_site_fract_y
_atom_site_fract_z
_atom_site_U_iso_or_equiv
_atom_site_adp_type
_atom_site_occupancy
_atom_site_symmetry_multiplicity
_atom_site_calc_flag
_atom_site_refinement_flags
_atom_site_disorder_assembly
_atom_site_disorder_group
P1 P 0.41771(7) -0.28642(10) 0.19379(7) 0.0208(2) Uani 0.7662(9) 1 d P A 1
P2 P 0.33971(7) -0.16966(10) 0.07523(7) 0.0223(2) Uani 0.7662(9) 1 d P A 1
P3 P 0.55723(7) 0.28998(9) 0.33169(7) 0.0218(2) Uani 0.7662(9) 1 d P A 1
P4 P 0.67618(7) 0.17316(10) 0.40922(7) 0.0243(2) Uani 0.7662(9) 1 d P A 1
O1 O 0.46134(17) -0.1838(2) 0.26126(17) 0.0254(6) Uani 0.7662(9) 1 d P A 1
O2 O 0.33784(19) -0.0089(3) 0.06414(18) 0.0270(6) Uani 0.7662(9) 1 d P A 1
O3 O 0.48822(16) 0.1875(2) 0.28919(16) 0.0235(6) Uani 0.7662(9) 1 d P A 1
O4 O 0.68707(19) 0.0118(3) 0.41230(19) 0.0295(7) Uani 0.7662(9) 1 d P A 1
N1 N 0.4307(2) -0.2210(4) 0.1107(2) 0.0249(8) Uani 0.7662(9) 1 d P A 1
N2 N 0.33309(19) -0.2061(3) 0.16601(19) 0.0221(7) Uani 0.7662(9) 1 d P A 1
N3 N 0.5850(2) 0.2107(3) 0.4160(2) 0.0237(7) Uani 0.7662(9) 1 d P A 1
N4 N 0.6391(2) 0.2242(3) 0.3177(2) 0.0228(8) Uani 0.7662(9) 1 d P A 1
C9 C 0.36680(12) 0.09991(15) 0.10767(11) 0.0207(7) Uani 0.7662(9) 1 d PG A 1
C10 C 0.41593(8) 0.09187(13) 0.17886(9) 0.0219(8) Uani 0.7662(9) 1 d PG A 1
H10 H 0.4311 0.0084 0.2006 0.026 Uiso 0.7662(9) 1 calc PR A 1
C11 C 0.44281(10) 0.20600(12) 0.21818(9) 0.0186(7) Uani 0.7662(9) 1 d PG A 1
C12 C 0.42056(12) 0.32816(12) 0.18633(12) 0.0259(8) Uani 0.7662(9) 1 d PG A 1
H12 H 0.4389 0.4062 0.2132 0.031 Uiso 0.7662(9) 1 calc PR A 1
C13 C 0.37143(11) 0.33619(14) 0.11515(11) 0.0250(8) Uani 0.7662(9) 1 d PG A 1
H13 H 0.3562 0.4197 0.0934 0.030 Uiso 0.7662(9) 1 calc PR A 1
C14 C 0.34456(12) 0.22207(16) 0.07582(10) 0.0259(8) Uani 0.7662(9) 1 d PG A 1
H14 H 0.3110 0.2276 0.0272 0.031 Uiso 0.7662(9) 1 calc PR A 1
C23 C 0.64326(10) -0.09586(14) 0.38344(12) 0.0211(7) Uani 0.7662(9) 1 d PG A 1
C24 C 0.57191(9) -0.08801(12) 0.33454(8) 0.0225(8) Uani 0.7662(9) 1 d PG A 1
H24 H 0.5500 -0.0046 0.3194 0.027 Uiso 0.7662(9) 1 calc PR A 1
C25 C 0.53259(9) -0.20224(12) 0.30784(10) 0.0195(7) Uani 0.7662(9) 1 d PG A 1
C26 C 0.56461(12) -0.32432(12) 0.33004(12) 0.0235(7) Uani 0.7662(9) 1 d PG A 1
H26 H 0.5377 -0.4024 0.3118 0.028 Uiso 0.7662(9) 1 calc PR A 1
C27 C 0.63596(11) -0.33216(14) 0.37893(11) 0.0292(8) Uani 0.7662(9) 1 d PG A 1
H27 H 0.6578 -0.4156 0.3941 0.035 Uiso 0.7662(9) 1 calc PR A 1
C28 C 0.67529(10) -0.21794(16) 0.40563(12) 0.0236(8) Uani 0.7662(9) 1 d PG A 1
H28 H 0.7241 -0.2233 0.4390 0.028 Uiso 0.7662(9) 1 calc PR A 1
P1A P 0.4237(2) 0.7826(4) 0.1918(2) 0.0208(2) Uani 0.2338(9) 1 d P . 2
P2A P 0.3453(2) 0.6668(3) 0.0736(2) 0.0223(2) Uani 0.2338(9) 1 d P . 2
P3A P 0.5621(2) 0.2054(3) 0.3313(2) 0.0218(2) Uani 0.2338(9) 1 d P . 2
P4A P 0.6812(2) 0.3247(3) 0.4093(2) 0.0243(2) Uani 0.2338(9) 1 d P . 2
O1A O 0.4657(6) 0.6799(8) 0.2581(6) 0.0254(6) Uani 0.2338(9) 1 d P . 2
O2A O 0.3439(6) 0.5040(9) 0.0636(6) 0.027(2) Uani 0.2338(9) 1 d P . 2
O3A O 0.4920(5) 0.3120(8) 0.2886(5) 0.0235(6) Uani 0.2338(9) 1 d P . 2
O4A O 0.6915(7) 0.4830(9) 0.4118(7) 0.036(3) Uani 0.2338(9) 1 d P . 2
N1A N 0.4354(8) 0.7149(12) 0.1082(7) 0.0249(8) Uani 0.2338(9) 1 d P . 2
N2A N 0.3379(6) 0.7020(10) 0.1627(6) 0.0221(7) Uani 0.2338(9) 1 d P . 2
N3A N 0.5877(7) 0.2864(12) 0.4146(7) 0.0237(7) Uani 0.2338(9) 1 d P . 2
N4A N 0.6454(9) 0.2745(12) 0.3186(9) 0.0228(8) Uani 0.2338(9) 1 d P . 2
C9A C 0.3798(4) 0.1598(5) 0.1136(4) 0.0207(7) Uani 0.2338(9) 1 d PG . 2
H9A H 0.3651 0.0767 0.0911 0.025 Uiso 0.2338(9) 1 calc PR A 2
C10A C 0.4275(4) 0.1668(5) 0.1856(4) 0.0219(8) Uani 0.2338(9) 1 d PG . 2
H10A H 0.4453 0.0884 0.2123 0.026 Uiso 0.2338(9) 1 calc PR A 2
C11A C 0.4491(3) 0.2884(5) 0.2185(3) 0.0186(7) Uani 0.2338(9) 1 d PG . 2
C12A C 0.4230(3) 0.4032(5) 0.1794(3) 0.0259(8) Uani 0.2338(9) 1 d PG . 2
H12A H 0.4377 0.4863 0.2018 0.031 Uiso 0.2338(9) 1 calc PR A 2
C13A C 0.3753(4) 0.3962(5) 0.1074(3) 0.0250(8) Uani 0.2338(9) 1 d PG . 2
C14A C 0.3537(4) 0.2745(6) 0.0745(3) 0.0259(8) Uani 0.2338(9) 1 d PG . 2
H14A H 0.3212 0.2698 0.0253 0.031 Uiso 0.2338(9) 1 calc PR A 2
C23A C 0.6404(4) 0.8303(5) 0.3767(4) 0.0211(7) Uani 0.2338(9) 1 d PG . 2
H23A H 0.6621 0.9144 0.3905 0.025 Uiso 0.2338(9) 1 calc PR A 2
C24A C 0.5688(4) 0.8203(4) 0.3284(4) 0.0225(8) Uani 0.2338(9) 1 d PG . 2
H24A H 0.5416 0.8975 0.3093 0.027 Uiso 0.2338(9) 1 calc PR A 2
C25A C 0.5372(3) 0.6973(4) 0.3082(3) 0.0195(7) Uani 0.2338(9) 1 d PG . 2
C26A C 0.5771(3) 0.5842(5) 0.3362(3) 0.0235(7) Uani 0.2338(9) 1 d PG . 2
H26A H 0.5554 0.5002 0.3224 0.028 Uiso 0.2338(9) 1 calc PR A 2
C27A C 0.6487(3) 0.5943(5) 0.3845(4) 0.0292(8) Uani 0.2338(9) 1 d PG . 2
C28A C 0.6804(3) 0.7173(6) 0.4047(4) 0.0236(8) Uani 0.2338(9) 1 d PG . 2
H28A H 0.7293 0.7241 0.4377 0.028 Uiso 0.2338(9) 1 calc PR A 2
C1 C 0.4939(3) -0.2462(3) 0.0702(3) 0.0332(10) Uani 1 1 d . . .
C2 C 0.5388(3) -0.3703(4) 0.0966(3) 0.0540(11) Uani 1 1 d . A .
H2A H 0.5597 -0.3656 0.1515 0.081 Uiso 1 1 calc R . .
H2B H 0.5803 -0.3786 0.0703 0.081 Uiso 1 1 calc R . .
H2C H 0.5052 -0.4468 0.0849 0.081 Uiso 1 1 calc R . .
C3 C 0.5454(2) -0.1263(4) 0.0895(3) 0.0435(9) Uani 1 1 d . A .
H3A H 0.5158 -0.0462 0.0740 0.065 Uiso 1 1 calc R . .
H3B H 0.5866 -0.1318 0.0625 0.065 Uiso 1 1 calc R . .
H3C H 0.5670 -0.1238 0.1443 0.065 Uiso 1 1 calc R . .
C4 C 0.4595(3) -0.2512(4) -0.0152(3) 0.0456(13) Uani 1 1 d . A .
H4A H 0.4258 -0.3275 -0.0268 0.068 Uiso 1 1 calc R . .
H4B H 0.5003 -0.2586 -0.0425 0.068 Uiso 1 1 calc R . .
H4C H 0.4304 -0.1707 -0.0309 0.068 Uiso 1 1 calc R . .
C5 C 0.2630(3) -0.2430(3) 0.1888(3) 0.0325(9) Uani 1 1 d . . .
C6 C 0.2092(3) -0.1258(4) 0.1610(3) 0.0554(11) Uani 1 1 d . A .
H6A H 0.2325 -0.0444 0.1843 0.083 Uiso 1 1 calc R . .
H6B H 0.1607 -0.1400 0.1755 0.083 Uiso 1 1 calc R . .
H6C H 0.2001 -0.1189 0.1056 0.083 Uiso 1 1 calc R . .
C7 C 0.2805(3) -0.2476(4) 0.2742(3) 0.0393(11) Uani 1 1 d . A .
H7A H 0.3154 -0.3204 0.2922 0.059 Uiso 1 1 calc R . .
H7B H 0.2333 -0.2607 0.2913 0.059 Uiso 1 1 calc R . .
H7C H 0.3041 -0.1646 0.2947 0.059 Uiso 1 1 calc R . .
C8 C 0.2239(3) -0.3683(4) 0.1547(3) 0.0482(10) Uani 1 1 d . A .
H8A H 0.2084 -0.3592 0.0994 0.072 Uiso 1 1 calc R . .
H8B H 0.1789 -0.3842 0.1751 0.072 Uiso 1 1 calc R . .
H8C H 0.2590 -0.4425 0.1675 0.072 Uiso 1 1 calc R . .
C15 C 0.5626(3) 0.2455(3) 0.4879(2) 0.0309(9) Uani 1 1 d . . .
C16 C 0.4755(3) 0.2518(4) 0.4692(3) 0.0405(11) Uani 1 1 d . A .
H16A H 0.4583 0.3244 0.4339 0.061 Uiso 1 1 calc R . .
H16B H 0.4580 0.2660 0.5159 0.061 Uiso 1 1 calc R . .
H16C H 0.4547 0.1688 0.4457 0.061 Uiso 1 1 calc R . .
C17 C 0.5907(3) 0.1278(4) 0.5399(3) 0.0539(12) Uani 1 1 d . A .
H17A H 0.5711 0.1345 0.5860 0.081 Uiso 1 1 calc R . .
H17B H 0.6463 0.1276 0.5536 0.081 Uiso 1 1 calc R . .
H17C H 0.5725 0.0460 0.5132 0.081 Uiso 1 1 calc R . .
C18 C 0.5969(3) 0.3719(4) 0.5251(3) 0.0544(12) Uani 1 1 d . A .
H18A H 0.5801 0.4459 0.4906 0.082 Uiso 1 1 calc R . .
H18B H 0.6525 0.3657 0.5361 0.082 Uiso 1 1 calc R . .
H18C H 0.5804 0.3857 0.5724 0.082 Uiso 1 1 calc R . .
C19 C 0.6802(2) 0.2450(3) 0.2557(2) 0.0286(9) Uani 1 1 d . . .
C20 C 0.6536(3) 0.3691(4) 0.2105(3) 0.0493(11) Uani 1 1 d . A .
H20A H 0.5997 0.3605 0.1856 0.074 Uiso 1 1 calc R . .
H20B H 0.6833 0.3817 0.1720 0.074 Uiso 1 1 calc R . .
H20C H 0.6607 0.4449 0.2448 0.074 Uiso 1 1 calc R . .
C21 C 0.6587(3) 0.1266(4) 0.2033(3) 0.0454(9) Uani 1 1 d . A .
H21A H 0.6708 0.0455 0.2328 0.068 Uiso 1 1 calc R . .
H21B H 0.6873 0.1292 0.1634 0.068 Uiso 1 1 calc R . .
H21C H 0.6042 0.1292 0.1802 0.068 Uiso 1 1 calc R . .
C22 C 0.7654(3) 0.2488(4) 0.2879(3) 0.0432(12) Uani 1 1 d . A .
H22A H 0.7780 0.3236 0.3226 0.065 Uiso 1 1 calc R . .
H22B H 0.7916 0.2580 0.2464 0.065 Uiso 1 1 calc R . .
H22C H 0.7816 0.1670 0.3156 0.065 Uiso 1 1 calc R . .

loop_
_atom_site_aniso_label
_atom_site_aniso_U_11
_atom_site_aniso_U_22
_atom_site_aniso_U_33
_atom_site_aniso_U_23
_atom_site_aniso_U_13
_atom_site_aniso_U_12
P1 0.0221(5) 0.0159(5) 0.0223(5) -0.0010(4) 0.0005(4) -0.0008(4)
P2 0.0222(5) 0.0227(4) 0.0189(5) -0.0033(3) -0.0019(3) -0.0022(3)
P3 0.0220(5) 0.0180(4) 0.0220(5) -0.0032(3) -0.0017(4) -0.0010(4)
P4 0.0209(6) 0.0244(5) 0.0229(6) -0.0041(3) -0.0050(4) -0.0012(3)
O1 0.0255(15) 0.0198(12) 0.0247(14) -0.0023(9) -0.0071(11) 0.0031(9)
O2 0.0326(18) 0.0239(13) 0.0203(15) -0.0013(11) -0.0027(11) -0.0014(11)
O3 0.0235(14) 0.0196(11) 0.0223(14) 0.0018(9) -0.0057(10) -0.0004(9)
O4 0.0234(16) 0.0237(13) 0.0335(18) -0.0051(11) -0.0100(12) -0.0004(11)
N1 0.026(2) 0.0262(17) 0.0216(18) 0.0020(17) 0.0035(14) -0.0038(17)
N2 0.0193(17) 0.0221(14) 0.0226(17) -0.0006(11) -0.0001(13) 0.0005(11)
N3 0.0260(18) 0.0238(17) 0.0192(17) -0.0036(13) 0.0013(13) 0.0023(13)
N4 0.0228(18) 0.0210(18) 0.0227(18) -0.0008(18) 0.0013(13) -0.0024(18)
C9 0.0170(17) 0.0200(17) 0.0224(17) -0.0036(14) -0.0014(12) -0.0042(13)
C10 0.0217(17) 0.0147(15) 0.0254(18) 0.0038(13) -0.0026(14) 0.0023(13)
C11 0.0160(18) 0.0180(16) 0.0193(18) 0.0010(13) -0.0012(13) 0.0001(12)
C12 0.0295(19) 0.0146(15) 0.032(2) 0.0001(15) 0.0038(16) 0.0008(15)
C13 0.0269(18) 0.0150(17) 0.0301(19) 0.0070(16) 0.0005(14) 0.0064(15)
C14 0.023(2) 0.029(2) 0.024(2) 0.0065(16) 0.0027(14) 0.0015(16)
C23 0.0223(18) 0.0174(15) 0.0231(18) -0.0007(14) 0.0042(13) 0.0060(14)
C24 0.0243(18) 0.0181(14) 0.0223(17) -0.0004(12) -0.0006(14) 0.0061(13)
C25 0.0165(18) 0.0221(15) 0.0181(18) -0.0056(12) 0.0002(13) 0.0025(12)
C26 0.0236(18) 0.0195(14) 0.0239(18) 0.0002(13) -0.0016(14) 0.0021(13)
C27 0.028(2) 0.0273(19) 0.031(2) 0.0045(17) 0.0042(15) 0.0102(16)
C28 0.023(2) 0.0247(19) 0.020(2) 0.0042(15) -0.0004(14) 0.0075(16)
P1A 0.0221(5) 0.0159(5) 0.0223(5) -0.0010(4) 0.0005(4) -0.0008(4)
P2A 0.0222(5) 0.0227(4) 0.0189(5) -0.0033(3) -0.0019(3) -0.0022(3)
P3A 0.0220(5) 0.0180(4) 0.0220(5) -0.0032(3) -0.0017(4) -0.0010(4)
P4A 0.0209(6) 0.0244(5) 0.0229(6) -0.0041(3) -0.0050(4) -0.0012(3)
O1A 0.0255(15) 0.0198(12) 0.0247(14) -0.0023(9) -0.0071(11) 0.0031(9)
O2A 0.031(5) 0.021(4) 0.025(5) -0.008(3) -0.002(4) -0.001(3)
O3A 0.0235(14) 0.0196(11) 0.0223(14) 0.0018(9) -0.0057(10) -0.0004(9)
O4A 0.032(6) 0.022(4) 0.041(7) 0.007(4) -0.018(4) 0.002(4)
N1A 0.026(2) 0.0262(17) 0.0216(18) 0.0020(17) 0.0035(14) -0.0038(17)
N2A 0.0193(17) 0.0221(14) 0.0226(17) -0.0006(11) -0.0001(13) 0.0005(11)
N3A 0.0260(18) 0.0238(17) 0.0192(17) -0.0036(13) 0.0013(13) 0.0023(13)
N4A 0.0228(18) 0.0210(18) 0.0227(18) -0.0008(18) 0.0013(13) -0.0024(18)
C9A 0.0170(17) 0.0200(17) 0.0224(17) -0.0036(14) -0.0014(12) -0.0042(13)
C10A 0.0217(17) 0.0147(15) 0.0254(18) 0.0038(13) -0.0026(14) 0.0023(13)
C11A 0.0160(18) 0.0180(16) 0.0193(18) 0.0010(13) -0.0012(13) 0.0001(12)
C12A 0.0295(19) 0.0146(15) 0.032(2) 0.0001(15) 0.0038(16) 0.0008(15)
C13A 0.0269(18) 0.0150(17) 0.0301(19) 0.0070(16) 0.0005(14) 0.0064(15)
C14A 0.023(2) 0.029(2) 0.024(2) 0.0065(16) 0.0027(14) 0.0015(16)
C23A 0.0223(18) 0.0174(15) 0.0231(18) -0.0007(14) 0.0042(13) 0.0060(14)
C24A 0.0243(18) 0.0181(14) 0.0223(17) -0.0004(12) -0.0006(14) 0.0061(13)
C25A 0.0165(18) 0.0221(15) 0.0181(18) -0.0056(12) 0.0002(13) 0.0025(12)
C26A 0.0236(18) 0.0195(14) 0.0239(18) 0.0002(13) -0.0016(14) 0.0021(13)
C27A 0.028(2) 0.0273(19) 0.031(2) 0.0045(17) 0.0042(15) 0.0102(16)
C28A 0.023(2) 0.0247(19) 0.020(2) 0.0042(15) -0.0004(14) 0.0075(16)
C1 0.031(2) 0.040(2) 0.032(2) -0.0012(13) 0.0123(19) -0.0042(13)
C2 0.052(3) 0.041(2) 0.065(3) 0.007(2) 0.007(2) -0.0019(19)
C3 0.035(2) 0.0419(19) 0.055(3) -0.0119(19) 0.0117(16) -0.0054(16)
C4 0.045(3) 0.067(3) 0.028(3) -0.0056(16) 0.015(2) -0.0055(18)
C5 0.024(2) 0.042(2) 0.031(2) -0.0003(13) 0.0037(16) -0.0061(12)
C6 0.051(3) 0.046(2) 0.061(3) 0.007(2) -0.004(2) -0.0019(19)
C7 0.038(3) 0.049(3) 0.031(3) -0.0024(14) 0.008(2) -0.0014(15)
C8 0.044(2) 0.0399(19) 0.057(3) -0.0077(19) 0.0032(18) -0.0070(17)
C15 0.032(2) 0.0381(19) 0.021(2) -0.0039(12) 0.0042(16) 0.0014(13)
C16 0.035(3) 0.051(3) 0.038(3) -0.0009(15) 0.012(2) 0.0034(15)
C17 0.051(3) 0.0375(19) 0.063(3) 0.007(2) -0.007(2) 0.0033(18)
C18 0.054(3) 0.0357(19) 0.065(3) -0.015(2) -0.004(2) -0.0026(18)
C19 0.026(2) 0.0310(17) 0.027(2) -0.0007(11) 0.0020(16) -0.0011(11)
C20 0.050(3) 0.0401(19) 0.053(3) 0.0132(19) 0.0020(19) -0.0027(18)
C21 0.052(3) 0.0364(18) 0.046(2) -0.0134(17) 0.0079(17) -0.0057(17)
C22 0.031(3) 0.056(3) 0.039(3) -0.0015(17) 0.0012(19) -0.0028(15)

loop_
_atom_type_symbol
_atom_type_description
_atom_type_scat_dispersion_real
_atom_type_scat_dispersion_imag
_atom_type_scat_source
C C 0.0033 0.0016 'International Tables Vol C Tables 4.2.6.8 and 6.1.1.4'
H H 0.0000 0.0000 'International Tables Vol C Tables 4.2.6.8 and 6.1.1.4'
N N 0.0061 0.0033 'International Tables Vol C Tables 4.2.6.8 and 6.1.1.4'
O O 0.0106 0.0060 'International Tables Vol C Tables 4.2.6.8 and 6.1.1.4'
P P 0.1023 0.0942 'International Tables Vol C Tables 4.2.6.8 and 6.1.1.4'

loop_
_geom_angle_atom_site_label_1
_geom_angle_atom_site_label_2
_geom_angle_atom_site_label_3
_geom_angle
_geom_angle_site_symmetry_1
_geom_angle_site_symmetry_3
O1 P1 N2 99.16(15) . .
O1 P1 N1 105.33(18) . .
N2 P1 N1 81.27(19) . .
O2 P2 N1 109.95(18) . .
O2 P2 N2 109.12(17) . .
N1 P2 N2 81.08(17) . .
O3 P3 N4 105.71(17) . .
O3 P3 N3 98.86(15) . .
N4 P3 N3 81.79(19) . .
O4 P4 N4 110.46(17) . .
O4 P4 N3 109.05(18) . .
N4 P4 N3 80.38(19) . .
C25 O1 P1 125.67(19) . .
C9 O2 P2 136.6(2) . .
C11 O3 P3 124.76(19) . .
C23 O4 P4 136.1(2) . .
C1 N1 P2 129.7(3) . .
C1 N1 P1 129.1(3) . .
P2 N1 P1 97.8(2) . .
C5 N2 P1 124.6(3) . .
C5 N2 P2 125.3(3) . .
P1 N2 P2 97.58(18) . .
C15 N3 P3 126.0(3) . .
C15 N3 P4 124.7(3) . .
P3 N3 P4 97.64(19) . .
C19 N4 P3 131.0(3) . .
C19 N4 P4 128.0(3) . .
P3 N4 P4 97.9(2) . .
O2 C9 C10 123.84(13) . .
O2 C9 C14 116.16(13) . .
C10 C9 C14 120.0 . .
C9 C10 C11 120.0 . .
C9 C10 H10 120.0 . .
C11 C10 H10 120.0 . .
O3 C11 C12 124.47(12) . .
O3 C11 C10 115.47(12) . .
C12 C11 C10 120.0 . .
C11 C12 C13 120.0 . .
C11 C12 H12 120.0 . .
C13 C12 H12 120.0 . .
C14 C13 C12 120.0 . .
C14 C13 H13 120.0 . .
C12 C13 H13 120.0 . .
C13 C14 C9 120.0 . .
C13 C14 H14 120.0 . .
C9 C14 H14 120.0 . .
O4 C23 C24 124.29(13) . .
O4 C23 C28 115.71(14) . .
C24 C23 C28 120.0 . .
C25 C24 C23 120.0 . .
C25 C24 H24 120.0 . .
C23 C24 H24 120.0 . .
O1 C25 C24 115.49(12) . .
O1 C25 C26 124.48(12) . .
C24 C25 C26 120.0 . .
C25 C26 C27 120.0 . .
C25 C26 H26 120.0 . .
C27 C26 H26 120.0 . .
C28 C27 C26 120.0 . .
C28 C27 H27 120.0 . .
C26 C27 H27 120.0 . .
C27 C28 C23 120.0 . .
C27 C28 H28 120.0 . .
C23 C28 H28 120.0 . .
O1A P1A N1A 105.0(6) . .
O1A P1A N2A 98.9(5) . .
N1A P1A N2A 79.9(6) . .
O2A P2A N1A 108.6(6) . .
O2A P2A N2A 108.2(6) . .
N1A P2A N2A 82.2(6) . .
N3A P3A O3A 96.8(5) . .
N3A P3A N4A 81.4(7) . .
O3A P3A N4A 105.1(6) . .
O4A P4A N4A 110.0(6) . .
O4A P4A N3A 108.9(6) . .
N4A P4A N3A 80.1(7) . .
C25A O1A P1A 126.5(7) . .
C13A O2A P2A 136.5(7) . .
C11A O3A P3A 121.3(6) . .
C27A O4A P4A 138.2(8) . .
C1 N1A P2A 131.0(9) 1_565 .
C1 N1A P1A 124.1(9) 1_565 .
P2A N1A P1A 98.1(7) . .
C5 N2A P2A 127.1(7) 1_565 .
C5 N2A P1A 119.8(7) 1_565 .
P2A N2A P1A 97.5(6) . .
C15 N3A P3A 123.9(8) . .
C15 N3A P4A 125.3(7) . .
P3A N3A P4A 97.5(6) . .
C19 N4A P4A 132.9(11) . .
C19 N4A P3A 124.7(9) . .
P4A N4A P3A 98.3(8) . .
C10A C9A C14A 120.0 . .
C10A C9A H9A 120.0 . .
C14A C9A H9A 120.0 . .
C11A C10A C9A 120.0 . .
C11A C10A H10A 120.0 . .
C9A C10A H10A 120.0 . .
O3A C11A C10A 127.3(4) . .
O3A C11A C12A 112.6(4) . .
C10A C11A C12A 120.0 . .
C13A C12A C11A 120.0 . .
C13A C12A H12A 120.0 . .
C11A C12A H12A 120.0 . .
C14A C13A C12A 120.0 . .
C14A C13A O2A 114.7(4) . .
C12A C13A O2A 125.2(4) . .
C13A C14A C9A 120.0 . .
C13A C14A H14A 120.0 . .
C9A C14A H14A 120.0 . .
C28A C23A C24A 120.0 . .
C28A C23A H23A 120.0 . .
C24A C23A H23A 120.0 . .
C25A C24A C23A 120.0 . .
C25A C24A H24A 120.0 . .
C23A C24A H24A 120.0 . .
C24A C25A C26A 120.0 . .
C24A C25A O1A 123.0(4) . .
C26A C25A O1A 117.0(4) . .
C25A C26A C27A 120.0 . .
C25A C26A H26A 120.0 . .
C27A C26A H26A 120.0 . .
C28A C27A C26A 120.0 . .
C28A C27A O4A 118.4(5) . .
C26A C27A O4A 121.6(5) . .
C27A C28A C23A 120.0 . .
C27A C28A H28A 120.0 . .
C23A C28A H28A 120.0 . .
N1A C1 C2 91.1(6) 1_545 .
N1 C1 C2 113.4(4) . .
N1A C1 C3 125.9(6) 1_545 .
N1 C1 C3 104.1(3) . .
C2 C1 C3 109.8(4) . .
N1A C1 C4 107.4(6) 1_545 .
N1 C1 C4 108.5(4) . .
C2 C1 C4 110.8(4) . .
C3 C1 C4 110.1(3) . .
C1 C2 H2A 109.5 . .
C1 C2 H2B 109.5 . .
H2A C2 H2B 109.5 . .
C1 C2 H2C 109.5 . .
H2A C2 H2C 109.5 . .
H2B C2 H2C 109.5 . .
C1 C3 H3A 109.5 . .
C1 C3 H3B 109.5 . .
H3A C3 H3B 109.5 . .
C1 C3 H3C 109.5 . .
H3A C3 H3C 109.5 . .
H3B C3 H3C 109.5 . .
C1 C4 H4A 109.5 . .
C1 C4 H4B 109.5 . .
H4A C4 H4B 109.5 . .
C1 C4 H4C 109.5 . .
H4A C4 H4C 109.5 . .
H4B C4 H4C 109.5 . .
N2 C5 C7 107.7(4) . .
N2 C5 C8 116.9(4) . .
C7 C5 C8 111.2(3) . .
N2 C5 C6 103.3(3) . .
C7 C5 C6 109.1(3) . .
C8 C5 C6 108.3(4) . .
C7 C5 N2A 107.1(5) . 1_545
C8 C5 N2A 86.3(5) . 1_545
C6 C5 N2A 132.1(5) . 1_545
C5 C6 H6A 109.5 . .
C5 C6 H6B 109.5 . .
H6A C6 H6B 109.5 . .
C5 C6 H6C 109.5 . .
H6A C6 H6C 109.5 . .
H6B C6 H6C 109.5 . .
C5 C7 H7A 109.5 . .
C5 C7 H7B 109.5 . .
H7A C7 H7B 109.5 . .
C5 C7 H7C 109.5 . .
H7A C7 H7C 109.5 . .
H7B C7 H7C 109.5 . .
C5 C8 H8A 109.5 . .
C5 C8 H8B 109.5 . .
H8A C8 H8B 109.5 . .
C5 C8 H8C 109.5 . .
H8A C8 H8C 109.5 . .
H8B C8 H8C 109.5 . .
N3 C15 C18 115.0(4) . .
N3 C15 C16 106.6(4) . .
C18 C15 C16 111.0(3) . .
N3 C15 C17 103.4(3) . .
C18 C15 C17 110.2(4) . .
C16 C15 C17 110.3(3) . .
C18 C15 N3A 88.9(5) . .
C16 C15 N3A 106.5(5) . .
C17 C15 N3A 127.7(5) . .
C15 C16 H16A 109.5 . .
C15 C16 H16B 109.5 . .
H16A C16 H16B 109.5 . .
C15 C16 H16C 109.5 . .
H16A C16 H16C 109.5 . .
H16B C16 H16C 109.5 . .
C15 C17 H17A 109.5 . .
C15 C17 H17B 109.5 . .
H17A C17 H17B 109.5 . .
C15 C17 H17C 109.5 . .
H17A C17 H17C 109.5 . .
H17B C17 H17C 109.5 . .
C15 C18 H18A 109.5 . .
C15 C18 H18B 109.5 . .
H18A C18 H18B 109.5 . .
C15 C18 H18C 109.5 . .
H18A C18 H18C 109.5 . .
H18B C18 H18C 109.5 . .
N4A C19 C22 106.1(7) . .
N4 C19 C22 110.4(4) . .
N4A C19 C20 96.3(6) . .
N4 C19 C20 111.7(3) . .
C22 C19 C20 110.8(3) . .
N4A C19 C21 123.7(6) . .
N4 C19 C21 104.7(3) . .
C22 C19 C21 110.5(3) . .
C20 C19 C21 108.5(4) . .
C19 C20 H20A 109.5 . .
C19 C20 H20B 109.5 . .
H20A C20 H20B 109.5 . .
C19 C20 H20C 109.5 . .
H20A C20 H20C 109.5 . .
H20B C20 H20C 109.5 . .
C19 C21 H21A 109.5 . .
C19 C21 H21B 109.5 . .
H21A C21 H21B 109.5 . .
C19 C21 H21C 109.5 . .
H21A C21 H21C 109.5 . .
H21B C21 H21C 109.5 . .
C19 C22 H22A 109.5 . .
C19 C22 H22B 109.5 . .
H22A C22 H22B 109.5 . .
C19 C22 H22C 109.5 . .
H22A C22 H22C 109.5 . .
H22B C22 H22C 109.5 . .

loop_
_geom_bond_atom_site_label_1
_geom_bond_atom_site_label_2
_geom_bond_distance
_geom_bond_site_symmetry_2
P1 O1 1.662(3) .
P1 N2 1.706(3) .
P1 N1 1.708(4) .
P2 O2 1.647(3) .
P2 N1 1.706(4) .
P2 N2 1.714(4) .
P3 O3 1.672(3) .
P3 N4 1.696(4) .
P3 N3 1.697(4) .
P4 O4 1.652(3) .
P4 N4 1.718(4) .
P4 N3 1.724(4) .
O1 C25 1.382(3) .
O2 C9 1.390(3) .
O3 C11 1.371(3) .
O4 C23 1.382(3) .
N1 C1 1.515(6) .
N2 C5 1.469(5) .
N3 C15 1.492(5) .
N4 C19 1.496(6) .
C9 C10 1.3900 .
C9 C14 1.3900 .
C10 C11 1.3900 .
C10 H10 0.9500 .
C11 C12 1.3900 .
C12 C13 1.3900 .
C12 H12 0.9500 .
C13 C14 1.3900 .
C13 H13 0.9500 .
C14 H14 0.9500 .
C23 C24 1.3900 .
C23 C28 1.3900 .
C24 C25 1.3900 .
C24 H24 0.9500 .
C25 C26 1.3900 .
C26 C27 1.3900 .
C26 H26 0.9500 .
C27 C28 1.3900 .
C27 H27 0.9500 .
C28 H28 0.9500 .
P1A O1A 1.641(9) .
P1A N1A 1.717(14) .
P1A N2A 1.727(11) .
P2A O2A 1.665(9) .
P2A N1A 1.679(14) .
P2A N2A 1.686(12) .
P3A N3A 1.687(12) .
P3A O3A 1.712(9) .
P3A N4A 1.724(15) .
P4A O4A 1.620(10) .
P4A N4A 1.699(16) .
P4A N3A 1.759(13) .
O1A C25A 1.410(10) .
O2A C13A 1.395(11) .
O3A C11A 1.350(10) .
O4A C27A 1.396(11) .
N1A C1 1.443(14) 1_565
N2A C5 1.631(12) 1_565
N3A C15 1.554(13) .
N4A C19 1.453(16) .
C9A C10A 1.3900 .
C9A C14A 1.3900 .
C9A H9A 0.9500 .
C10A C11A 1.3900 .
C10A H10A 0.9500 .
C11A C12A 1.3900 .
C12A C13A 1.3900 .
C12A H12A 0.9500 .
C13A C14A 1.3900 .
C14A H14A 0.9500 .
C23A C28A 1.3900 .
C23A C24A 1.3900 .
C23A H23A 0.9500 .
C24A C25A 1.3900 .
C24A H24A 0.9500 .
C25A C26A 1.3900 .
C26A C27A 1.3900 .
C26A H26A 0.9500 .
C27A C28A 1.3900 .
C28A H28A 0.9500 .
C1 N1A 1.443(14) 1_545
C1 C2 1.517(6) .
C1 C3 1.526(5) .
C1 C4 1.529(7) .
C2 H2A 0.9800 .
C2 H2B 0.9800 .
C2 H2C 0.9800 .
C3 H3A 0.9800 .
C3 H3B 0.9800 .
C3 H3C 0.9800 .
C4 H4A 0.9800 .
C4 H4B 0.9800 .
C4 H4C 0.9800 .
C5 C7 1.506(6) .
C5 C8 1.519(5) .
C5 C6 1.549(6) .
C5 N2A 1.631(12) 1_545
C6 H6A 0.9800 .
C6 H6B 0.9800 .
C6 H6C 0.9800 .
C7 H7A 0.9800 .
C7 H7B 0.9800 .
C7 H7C 0.9800 .
C8 H8A 0.9800 .
C8 H8B 0.9800 .
C8 H8C 0.9800 .
C15 C18 1.516(5) .
C15 C16 1.533(6) .
C15 C17 1.536(5) .
C16 H16A 0.9800 .
C16 H16B 0.9800 .
C16 H16C 0.9800 .
C17 H17A 0.9800 .
C17 H17B 0.9800 .
C17 H17C 0.9800 .
C18 H18A 0.9800 .
C18 H18B 0.9800 .
C18 H18C 0.9800 .
C19 C22 1.518(6) .
C19 C20 1.521(5) .
C19 C21 1.526(5) .
C20 H20A 0.9800 .
C20 H20B 0.9800 .
C20 H20C 0.9800 .
C21 H21A 0.9800 .
C21 H21B 0.9800 .
C21 H21C 0.9800 .
C22 H22A 0.9800 .
C22 H22B 0.9800 .
C22 H22C 0.9800 .
